data_4518600
loop_
_publ_author_name
'Tathe, Akash G.'
Urvashi,
'Yadav, Amit K.'
'Chintawar, Chetan C.'
'Patil, Nitin T.'

_publ_section_title
;
 Gold-Catalyzed 1,2-Aminoarylation of Alkenes with External Amines
;
_journal_name_full 'ACS Catalysis'
_journal_page_first 4576
_journal_page_last 4582
_journal_paper_doi 10.1021/acscatal.1c00789
_journal_year 2021
_chemical_formula_sum 'C15 H14 N3 O2'
_chemical_formula_weight 270.28
_space_group_crystal_system orthorhombic
_space_group_IT_number 19
_space_group_name_Hall 'P 2ac 2ab'
_space_group_name_H-M_alt 'P 21 21 21'
_atom_sites_solution_hydrogens geom
_audit_creation_method SHELXL-2018/3
_cell_angle_alpha 90
_cell_angle_beta 90
_cell_angle_gamma 90
_cell_formula_units_Z 4
_cell_length_a 9.3825(10)
_cell_length_b 9.8600(11)
_cell_length_c 13.8680(12)
_cell_measurement_reflns_used 4767
_cell_measurement_temperature 140(2)
_cell_measurement_theta_max 28.19
_cell_measurement_theta_min 2.53
_cell_volume 1282.9(2)
_computing_cell_refinement 'Bruker SAINT'
_computing_data_collection 'Bruker APEX2'
_computing_data_reduction 'Bruker SAINT'
_computing_molecular_graphics 'Bruker SHELXTL'
_computing_publication_material 'Bruker SHELXTL'
_computing_structure_refinement 'SHELXL-2014 (Sheldrick 2014)'
_computing_structure_solution 'SHELXS-97 (Sheldrick 2008)'
_diffrn_ambient_temperature 140(2)
_diffrn_measured_fraction_theta_full 1.000
_diffrn_measured_fraction_theta_max 0.999
_diffrn_measurement_device_type 'Bruker APEX-II CCD'
_diffrn_measurement_method '\f and \w scans'
_diffrn_radiation_type MoK\a
_diffrn_radiation_wavelength 0.71073
_diffrn_reflns_av_R_equivalents 0.1360
_diffrn_reflns_av_unetI/netI 0.1127
_diffrn_reflns_Laue_measured_fraction_full 1.000
_diffrn_reflns_Laue_measured_fraction_max 0.999
_diffrn_reflns_limit_h_max 12
_diffrn_reflns_limit_h_min -12
_diffrn_reflns_limit_k_max 13
_diffrn_reflns_limit_k_min -13
_diffrn_reflns_limit_l_max 19
_diffrn_reflns_limit_l_min -19
_diffrn_reflns_number 21814
_diffrn_reflns_point_group_measured_fraction_full 1.000
_diffrn_reflns_point_group_measured_fraction_max 0.999
_diffrn_reflns_theta_full 25.242
_diffrn_reflns_theta_max 29.148
_diffrn_reflns_theta_min 2.535
_exptl_absorpt_coefficient_mu 0.099
_exptl_crystal_colour yellow
_exptl_crystal_density_diffrn 1.399
_exptl_crystal_description rectangular
_exptl_crystal_F_000 568
_refine_diff_density_max 0.326
_refine_diff_density_min -0.322
_refine_diff_density_rms 0.063
_refine_ls_abs_structure_details
;
 Flack x determined using 667 quotients [(I+)-(I-)]/[(I+)+(I-)]
 (Parsons, Flack and Wagner, Acta Cryst. B69 (2013) 249-259).
;
_refine_ls_abs_structure_Flack 0.0(9)
_refine_ls_extinction_method none
_refine_ls_goodness_of_fit_ref 1.073
_refine_ls_hydrogen_treatment constr
_refine_ls_matrix_type full
_refine_ls_number_parameters 181
_refine_ls_number_reflns 3450
_refine_ls_number_restraints 0
_refine_ls_restrained_S_all 1.073
_refine_ls_R_factor_all 0.1280
_refine_ls_R_factor_gt 0.0639
_refine_ls_shift/su_max 0.000
_refine_ls_shift/su_mean 0.000
_refine_ls_structure_factor_coef Fsqd
_refine_ls_weighting_details 'w=1/[\s^2^(Fo^2^)+(0.0342P)^2^+0.3473P] where P=(Fo^2^+2Fc^2^)/3'
_refine_ls_weighting_scheme calc
_refine_ls_wR_factor_gt 0.0961
_refine_ls_wR_factor_ref 0.1100
_reflns_Friedel_coverage 0.745
_reflns_Friedel_fraction_full 1.000
_reflns_Friedel_fraction_max 0.999
_reflns_number_gt 2272
_reflns_number_total 3450
_reflns_threshold_expression 'I > 2\s(I)'
_cod_data_source_file cs1c00789_si_002.cif
_cod_data_source_block shelx
_cod_database_code 4518600
_shelx_shelxl_version_number 2018/3
_shelx_space_group_comment
;
The symmetry employed for this shelxl refinement is uniquely defined
by the following loop, which should always be used as a source of
symmetry information in preference to the above space-group names.
They are only intended as comments.
;

loop_
_space_group_symop_operation_xyz
'x, y, z'
'-x+1/2, -y, z+1/2'
'-x, y+1/2, -z+1/2'
'x+1/2, -y+1/2, -z'

loop_
_atom_site_label
_atom_site_type_symbol
_atom_site_fract_x
_atom_site_fract_y
_atom_site_fract_z
_atom_site_U_iso_or_equiv
_atom_site_adp_type
_atom_site_occupancy
_atom_site_site_symmetry_order
_atom_site_calc_flag
_atom_site_refinement_flags_posn
_atom_site_refinement_flags_adp
_atom_site_refinement_flags_occupancy
_atom_site_disorder_assembly
_atom_site_disorder_group
O1 O 0.5139(2) 0.8701(2) 0.60805(15) 0.0238(6) Uani 1 1 d . . . . .
O2 O 0.1762(3) 0.8902(3) -0.00444(16) 0.0332(6) Uani 1 1 d . . . . .
O3 O 0.3344(3) 0.7358(3) -0.03058(16) 0.0385(7) Uani 1 1 d . . . . .
N2 N 0.2747(3) 0.8163(3) 0.02350(19) 0.0243(7) Uani 1 1 d . . . . .
N1 N 0.4540(3) 0.8617(3) 0.40561(17) 0.0210(6) Uani 1 1 d . . . . .
H14 H 0.400189 0.910298 0.444446 0.025 Uiso 1 1 calc R U . . .
C12 C 0.2446(3) 0.9093(3) 0.1862(2) 0.0198(8) Uani 1 1 d . . . . .
H12 H 0.162669 0.957514 0.165121 0.024 Uiso 1 1 calc R U . . .
C13 C 0.3201(3) 0.8271(3) 0.1224(2) 0.0175(7) Uani 1 1 d . . . . .
C6 C 0.4674(3) 0.7401(3) 0.6290(2) 0.0178(7) Uani 1 1 d . . . . .
C11 C 0.2901(3) 0.9196(3) 0.2796(2) 0.0184(8) Uani 1 1 d . . . . .
H13 H 0.239042 0.975486 0.323453 0.022 Uiso 1 1 calc R U . . .
C1 C 0.4005(3) 0.7251(4) 0.7176(2) 0.0207(8) Uani 1 1 d . . . . .
H1 H 0.390965 0.800608 0.759693 0.025 Uiso 1 1 calc R U . . .
C10 C 0.4115(3) 0.8485(3) 0.3120(2) 0.0169(7) Uani 1 1 d . . . . .
C5 C 0.4823(3) 0.6316(4) 0.5655(2) 0.0189(7) Uani 1 1 d . . . . .
C8 C 0.5824(3) 0.8010(3) 0.4455(2) 0.0188(7) Uani 1 1 d . . . . .
H7 H 0.661328 0.809118 0.397363 0.023 Uiso 1 1 calc R U . . .
C15 C 0.4854(3) 0.7658(3) 0.2458(2) 0.0208(7) Uani 1 1 d . . . . .
H10 H 0.567001 0.716549 0.266221 0.025 Uiso 1 1 calc R U . . .
C4 C 0.4275(4) 0.5076(4) 0.5945(2) 0.0246(8) Uani 1 1 d . . . . .
H4 H 0.435432 0.431944 0.552373 0.029 Uiso 1 1 calc R U . . .
C14 C 0.4399(4) 0.7562(3) 0.1519(2) 0.0219(8) Uani 1 1 d . . . . .
H11 H 0.490447 0.701116 0.107370 0.026 Uiso 1 1 calc R U . . .
C2 C 0.3480(3) 0.6002(4) 0.7441(2) 0.0240(8) Uani 1 1 d . . . . .
H2 H 0.302340 0.589266 0.804723 0.029 Uiso 1 1 calc R U . . .
C7 C 0.5606(4) 0.6503(4) 0.4706(2) 0.0261(8) Uani 1 1 d . . . . .
H6 H 0.505553 0.606135 0.418400 0.031 Uiso 1 1 calc R U . . .
H5 H 0.654608 0.605104 0.474536 0.031 Uiso 1 1 calc R U . . .
C3 C 0.3616(4) 0.4908(4) 0.6826(2) 0.0289(9) Uani 1 1 d . . . . .
H3 H 0.325771 0.404405 0.700849 0.035 Uiso 1 1 calc R U . . .
C9 C 0.6238(3) 0.8767(4) 0.5366(2) 0.0258(8) Uani 1 1 d . . . . .
H8 H 0.712425 0.836996 0.563157 0.031 Uiso 1 1 calc R U . . .
H9 H 0.643045 0.972768 0.520609 0.031 Uiso 1 1 calc R U . . .

loop_
_atom_site_aniso_label
_atom_site_aniso_U_11
_atom_site_aniso_U_22
_atom_site_aniso_U_33
_atom_site_aniso_U_23
_atom_site_aniso_U_13
_atom_site_aniso_U_12
O1 0.0261(12) 0.0235(14) 0.0216(11) -0.0011(10) 0.0021(10) -0.0026(11)
O2 0.0396(15) 0.0249(15) 0.0353(14) 0.0016(11) -0.0201(12) 0.0056(13)
O3 0.0537(17) 0.0386(17) 0.0231(14) -0.0112(12) -0.0058(12) 0.0072(15)
N2 0.0299(17) 0.0202(17) 0.0227(15) 0.0009(14) -0.0057(14) -0.0055(14)
N1 0.0205(14) 0.0268(17) 0.0159(13) -0.0001(12) 0.0031(11) 0.0105(14)
C12 0.0143(17) 0.0196(19) 0.0254(18) 0.0053(15) 0.0007(14) 0.0011(15)
C13 0.0182(17) 0.0179(18) 0.0164(16) 0.0040(13) -0.0032(14) -0.0039(15)
C6 0.0159(16) 0.0146(18) 0.0229(17) 0.0029(14) -0.0078(13) 0.0002(15)
C11 0.0159(17) 0.0187(19) 0.0205(17) -0.0001(14) 0.0044(13) 0.0052(15)
C1 0.0223(18) 0.023(2) 0.0165(16) -0.0029(14) -0.0077(14) 0.0038(16)
C10 0.0170(16) 0.0173(18) 0.0165(15) 0.0034(13) 0.0008(13) -0.0026(15)
C5 0.0187(16) 0.0220(19) 0.0161(15) 0.0022(15) -0.0064(13) 0.0061(15)
C8 0.0159(16) 0.025(2) 0.0151(15) 0.0017(13) -0.0004(14) 0.0023(15)
C15 0.0163(16) 0.025(2) 0.0209(15) -0.0016(15) 0.0002(13) 0.0071(15)
C4 0.0303(19) 0.0181(19) 0.0252(18) -0.0037(15) -0.0103(16) 0.0045(17)
C14 0.0224(17) 0.023(2) 0.0198(16) -0.0060(15) 0.0006(14) 0.0015(17)
C2 0.0206(17) 0.032(2) 0.0194(17) 0.0062(15) -0.0041(14) 0.0030(17)
C7 0.0271(18) 0.030(2) 0.0216(16) -0.0028(16) -0.0059(15) 0.0113(17)
C3 0.030(2) 0.024(2) 0.033(2) 0.0081(17) -0.0114(18) -0.0049(18)
C9 0.0249(18) 0.034(2) 0.0188(16) -0.0018(15) 0.0000(14) -0.0004(17)

loop_
_atom_type_symbol
_atom_type_description
_atom_type_scat_dispersion_real
_atom_type_scat_dispersion_imag
_atom_type_scat_source
C C 0.0033 0.0016 'International Tables Vol C Tables 4.2.6.8 and 6.1.1.4'
H H 0.0000 0.0000 'International Tables Vol C Tables 4.2.6.8 and 6.1.1.4'
N N 0.0061 0.0033 'International Tables Vol C Tables 4.2.6.8 and 6.1.1.4'
O O 0.0106 0.0060 'International Tables Vol C Tables 4.2.6.8 and 6.1.1.4'

loop_
_geom_angle_atom_site_label_1
_geom_angle_atom_site_label_2
_geom_angle_atom_site_label_3
_geom_angle
_geom_angle_site_symmetry_1
_geom_angle_site_symmetry_3
_geom_angle_publ_flag
C6 O1 C9 114.5(3) . . ?
O3 N2 O2 122.0(3) . . ?
O3 N2 C13 119.6(3) . . ?
O2 N2 C13 118.4(3) . . ?
C10 N1 C8 124.3(3) . . ?
C10 N1 H14 117.8 . . ?
C8 N1 H14 117.8 . . ?
C11 C12 C13 119.1(3) . . ?
C11 C12 H12 120.5 . . ?
C13 C12 H12 120.5 . . ?
C14 C13 C12 121.2(3) . . ?
C14 C13 N2 119.0(3) . . ?
C12 C13 N2 119.8(3) . . ?
O1 C6 C1 115.3(3) . . ?
O1 C6 C5 123.2(3) . . ?
C1 C6 C5 121.5(3) . . ?
C12 C11 C10 121.1(3) . . ?
C12 C11 H13 119.5 . . ?
C10 C11 H13 119.5 . . ?
C2 C1 C6 119.6(3) . . ?
C2 C1 H1 120.2 . . ?
C6 C1 H1 120.2 . . ?
N1 C10 C15 122.1(3) . . ?
N1 C10 C11 119.4(3) . . ?
C15 C10 C11 118.5(3) . . ?
C4 C5 C6 117.2(3) . . ?
C4 C5 C7 122.6(3) . . ?
C6 C5 C7 120.2(3) . . ?
N1 C8 C9 109.0(3) . . ?
N1 C8 C7 111.9(3) . . ?
C9 C8 C7 108.6(3) . . ?
N1 C8 H7 109.1 . . ?
C9 C8 H7 109.1 . . ?
C7 C8 H7 109.1 . . ?
C14 C15 C10 120.3(3) . . ?
C14 C15 H10 119.9 . . ?
C10 C15 H10 119.9 . . ?
C3 C4 C5 122.0(3) . . ?
C3 C4 H4 119.0 . . ?
C5 C4 H4 119.0 . . ?
C15 C14 C13 119.9(3) . . ?
C15 C14 H11 120.1 . . ?
C13 C14 H11 120.1 . . ?
C1 C2 C3 120.1(3) . . ?
C1 C2 H2 120.0 . . ?
C3 C2 H2 120.0 . . ?
C5 C7 C8 112.2(3) . . ?
C5 C7 H6 109.2 . . ?
C8 C7 H6 109.2 . . ?
C5 C7 H5 109.2 . . ?
C8 C7 H5 109.2 . . ?
H6 C7 H5 107.9 . . ?
C4 C3 C2 119.6(3) . . ?
C4 C3 H3 120.2 . . ?
C2 C3 H3 120.2 . . ?
O1 C9 C8 111.7(3) . . ?
O1 C9 H8 109.3 . . ?
C8 C9 H8 109.3 . . ?
O1 C9 H9 109.3 . . ?
C8 C9 H9 109.3 . . ?
H8 C9 H9 107.9 . . ?

loop_
_geom_bond_atom_site_label_1
_geom_bond_atom_site_label_2
_geom_bond_distance
_geom_bond_site_symmetry_2
_geom_bond_publ_flag
O1 C6 1.385(4) . ?
O1 C9 1.431(4) . ?
O2 N2 1.239(4) . ?
O3 N2 1.228(3) . ?
N2 C13 1.440(4) . ?
N1 C10 1.364(4) . ?
N1 C8 1.454(4) . ?
N1 H14 0.8800 . ?
C12 C11 1.368(4) . ?
C12 C13 1.393(4) . ?
C12 H12 0.9500 . ?
C13 C14 1.386(4) . ?
C6 C1 1.388(4) . ?
C6 C5 1.393(4) . ?
C11 C10 1.411(4) . ?
C11 H13 0.9500 . ?
C1 C2 1.376(5) . ?
C1 H1 0.9500 . ?
C10 C15 1.409(4) . ?
C5 C4 1.386(5) . ?
C5 C7 1.518(4) . ?
C8 C9 1.518(4) . ?
C8 C7 1.540(5) . ?
C8 H7 1.0000 . ?
C15 C14 1.373(5) . ?
C15 H10 0.9500 . ?
C4 C3 1.379(5) . ?
C4 H4 0.9500 . ?
C14 H11 0.9500 . ?
C2 C3 1.382(5) . ?
C2 H2 0.9500 . ?
C7 H6 0.9900 . ?
C7 H5 0.9900 . ?
C3 H3 0.9500 . ?
C9 H8 0.9900 . ?
C9 H9 0.9900 . ?
